data_4503695
loop_
_publ_author_name
'Li, Yu'
'Jiang, Long'
'Feng, Xiao-Long'
'Lu, Tong-Bu'

_publ_section_title
;
 Anion Dependent Water Clusters Encapsulated Inside a Cryptand Cavity
;
_journal_issue 10
_journal_name_full 'Crystal Growth &amp; Design'
_journal_page_first 3689
_journal_paper_doi 10.1021/cg800292e
_journal_volume 8
_journal_year 2008
_chemical_formula_sum 'C36 H100 N8 O38 P6'
_chemical_formula_weight 1439.06
_chemical_name_systematic
; 
 ? 
;
_space_group_IT_number 176
_symmetry_cell_setting hexagonal
_symmetry_space_group_name_Hall '-P 6c'
_symmetry_space_group_name_H-M 'P 63/m'
_atom_sites_solution_hydrogens geom
_atom_sites_solution_primary direct
_atom_sites_solution_secondary difmap
_audit_creation_method SHELXL-97
_cell_angle_alpha 90.00
_cell_angle_beta 90.00
_cell_angle_gamma 120.00
_cell_formula_units_Z 2
_cell_length_a 11.4833(3)
_cell_length_b 11.4833(3)
_cell_length_c 31.0746(11)
_cell_measurement_reflns_used 3896
_cell_measurement_temperature 153(2)
_cell_measurement_theta_max 62.1528
_cell_measurement_theta_min 2.8412
_cell_volume 3548.70(18)
_computing_cell_refinement
;
CrysAlis RED, Oxford Diffraction Ltd.,
Version 1.171.31.7 (release 18-10-2006 CrysAlis171 .NET)
(compiled Oct 18 2006,16:28:17)
;
_computing_data_collection
;
CrysAlis CCD, Oxford Diffraction Ltd.,
Version 1.171.31.7 (release 18-10-2006 CrysAlis171 .NET)
(compiled Oct 18 2006,16:28:17)
;
_computing_data_reduction
;
CrysAlis RED, Oxford Diffraction Ltd.,
Version 1.171.31.7 (release 18-10-2006 CrysAlis171 .NET)
(compiled Oct 18 2006,16:28:17)
;
_computing_structure_refinement 'SHELXL-97 (Sheldrick, 1997)'
_computing_structure_solution 'SHELXS-97 (Sheldrick, 1990)'
_diffrn_ambient_temperature 153(2)
_diffrn_detector_area_resol_mean 16.0855
_diffrn_measured_fraction_theta_full 0.962
_diffrn_measured_fraction_theta_max 0.962
_diffrn_measurement_device_type 'Gemini S Ultra'
_diffrn_measurement_method '\w and \p scan'
_diffrn_radiation_monochromator graphite
_diffrn_radiation_source 'Enhance (Cu) X-ray Source'
_diffrn_radiation_type CuK\a
_diffrn_radiation_wavelength 1.54184
_diffrn_reflns_av_R_equivalents 0.0228
_diffrn_reflns_av_sigmaI/netI 0.0176
_diffrn_reflns_limit_h_max 11
_diffrn_reflns_limit_h_min -13
_diffrn_reflns_limit_k_max 13
_diffrn_reflns_limit_k_min -13
_diffrn_reflns_limit_l_max 35
_diffrn_reflns_limit_l_min -35
_diffrn_reflns_number 9931
_diffrn_reflns_theta_full 62.19
_diffrn_reflns_theta_max 62.19
_diffrn_reflns_theta_min 4.27
_exptl_absorpt_coefficient_mu 2.227
_exptl_absorpt_correction_T_max 0.6900
_exptl_absorpt_correction_T_min 0.5951
_exptl_absorpt_correction_type multi-scan
_exptl_absorpt_process_details
;
CrysAlis RED, Oxford Diffraction Ltd.,
Version 1.171.31.7 (release 18-10-2006 CrysAlis171 .NET)
(compiled Oct 18 2006,16:28:17)
Empirical absorption correction using spherical harmonics,
implemented in SCALE3 ABSPACK scaling algorithm.
;
_exptl_crystal_colour colorless
_exptl_crystal_density_diffrn 1.347
_exptl_crystal_density_method 'not measured'
_exptl_crystal_description block
_exptl_crystal_F_000 1532
_exptl_crystal_size_max 0.26
_exptl_crystal_size_mid 0.22
_exptl_crystal_size_min 0.18
_refine_diff_density_max 0.592
_refine_diff_density_min -0.456
_refine_diff_density_rms 0.119
_refine_ls_extinction_method none
_refine_ls_goodness_of_fit_ref 1.215
_refine_ls_hydrogen_treatment constr
_refine_ls_matrix_type full
_refine_ls_number_parameters 168
_refine_ls_number_reflns 1849
_refine_ls_number_restraints 36
_refine_ls_restrained_S_all 1.245
_refine_ls_R_factor_all 0.1057
_refine_ls_R_factor_gt 0.0987
_refine_ls_shift/su_max 0.000
_refine_ls_shift/su_mean 0.000
_refine_ls_structure_factor_coef Fsqd
_refine_ls_weighting_details 'calc w=1/[\s^2^(Fo^2^)+(0.2000P)^2^+0.0000P] where P=(Fo^2^+2Fc^2^)/3'
_refine_ls_weighting_scheme calc
_refine_ls_wR_factor_gt 0.2602
_refine_ls_wR_factor_ref 0.2732
_reflns_number_gt 1517
_reflns_number_total 1849
_reflns_threshold_expression >2sigma(I)
_cod_data_source_file cg800292e_si_002.cif
_cod_data_source_block hp-abs
_cod_depositor_comments
;
The following automatic conversions were performed:

'_symmetry_cell_setting' value 'Hexagonal' changed to 'hexagonal'
according to /home/saulius/struct/CIF-dictionaries/cif_core.dic
dictionary named 'cif_core.dic' version 2.4.1 from 2010-06-29.

Automatic conversion script
Id: cif_fix_values 1715 2011-07-08 13:25:40Z adriana 
;
_cod_original_sg_symbol_H-M P6(3)/m
_cod_database_code 4503695

loop_
_symmetry_equiv_pos_as_xyz
'x, y, z'
'-y, x-y, z'
'-x+y, -x, z'
'-x, -y, z+1/2'
'y, -x+y, z+1/2'
'x-y, x, z+1/2'
'-x, -y, -z'
'y, -x+y, -z'
'x-y, x, -z'
'x, y, -z-1/2'
'-y, x-y, -z-1/2'
'-x+y, -x, -z-1/2'

loop_
_atom_site_label
_atom_site_type_symbol
_atom_site_fract_x
_atom_site_fract_y
_atom_site_fract_z
_atom_site_U_iso_or_equiv
_atom_site_adp_type
_atom_site_occupancy
_atom_site_symmetry_multiplicity
_atom_site_calc_flag
_atom_site_refinement_flags
_atom_site_disorder_assembly
_atom_site_disorder_group
C3 C 0.8306(5) 0.0966(5) 0.15631(15) 0.0624(12) Uani 1 1 d . B .
H3A H 0.9234 0.1359 0.1451 0.075 Uiso 1 1 calc R . .
H3B H 0.7780 0.0032 0.1455 0.075 Uiso 1 1 calc R . .
C4 C 0.8334(4) 0.0954(4) 0.20483(14) 0.0559(11) Uani 1 1 d . . .
C5 C 0.9458(4) 0.1885(5) 0.22756(16) 0.0609(11) Uani 1 1 d . . .
H5 H 1.0234 0.2527 0.2124 0.073 Uiso 1 1 calc R . .
C6 C 0.7217(5) -0.0002(4) 0.22782(15) 0.0574(10) Uani 1 1 d . . .
H6 H 0.6449 -0.0659 0.2127 0.069 Uiso 1 1 calc R . .
N1 N 0.6667 0.3333 0.09068(16) 0.0502(13) Uani 1 3 d S . .
N2 N 0.7690(4) 0.1767(4) 0.14018(10) 0.0514(9) Uani 1 1 d . . .
H2A H 0.8165 0.2627 0.1509 0.062 Uiso 1 1 calc R A 1
H2B H 0.6821 0.1387 0.1501 0.062 Uiso 1 1 calc R A 1
C1 C 0.6608(7) 0.2094(6) 0.07420(15) 0.062(2) Uani 0.796(16) 1 d P B 1
H1A H 0.6683 0.2154 0.0424 0.074 Uiso 0.796(16) 1 calc PR B 1
H1B H 0.5717 0.1317 0.0813 0.074 Uiso 0.796(16) 1 calc PR B 1
C2 C 0.7686(5) 0.1824(5) 0.09159(13) 0.0647(12) Uani 0.796(16) 1 d P B 1
H2C H 0.7539 0.0959 0.0799 0.078 Uiso 0.796(16) 1 calc PR B 1
H2D H 0.8576 0.2542 0.0816 0.078 Uiso 0.796(16) 1 calc PR B 1
C1' C 0.776(2) 0.308(2) 0.0746(5) 0.058(8) Uani 0.204(16) 1 d P B 2
H1'A H 0.7711 0.3031 0.0428 0.069 Uiso 0.204(16) 1 calc PR B 2
H1'B H 0.8638 0.3859 0.0826 0.069 Uiso 0.204(16) 1 calc PR B 2
C2' C 0.7686(5) 0.1824(5) 0.09159(13) 0.0647(12) Uani 0.204(16) 1 d P B 2
H2'A H 0.8462 0.1766 0.0804 0.078 Uiso 0.204(16) 1 calc PR B 2
H2'B H 0.6856 0.1035 0.0807 0.078 Uiso 0.204(16) 1 calc PR B 2
P1 P 1.08827(13) 0.51163(16) 0.15610(5) 0.0754(7) Uani 1 1 d . . .
O1 O 1.1251(4) 0.6294(4) 0.12606(15) 0.0858(12) Uani 1 1 d . . .
O2 O 0.9355(3) 0.4381(3) 0.16845(12) 0.0643(9) Uani 1 1 d . . .
O3 O 1.1174(4) 0.4071(4) 0.13449(15) 0.0844(12) Uani 1 1 d . . .
H3E H 1.1996 0.4435 0.1285 0.101 Uiso 1 1 calc R . .
O4 O 1.1724(5) 0.5570(8) 0.19979(18) 0.123(2) Uani 1 1 d . . .
H4E H 1.2412 0.5443 0.2060 0.148 Uiso 1 1 d R . .
O1W O 1.0000 0.0000 0.0767(6) 0.121(5) Uani 0.50 3 d SPU . .
H1C H 0.9283 -0.0645 0.0664 0.146 Uiso 1 3 d R . .
O3W O 0.9919(16) 0.3758(18) 0.0054(4) 0.102(4) Uani 0.33 1 d PU . .
H3D H 1.0395 0.4495 0.0188 0.122 Uiso 0.33 1 d PR . .
H3C H 1.0202 0.3218 0.0114 0.122 Uiso 0.33 1 d PR . .
O4W O 1.1685(12) 0.6387(12) 0.0426(3) 0.194(4) Uani 1 1 d U . .
H4A H 1.1473 0.6225 0.0694 0.233 Uiso 1 1 d R . .
H4B H 1.1344 0.6844 0.0328 0.233 Uiso 1 1 d R . .
O2W O 1.0840(16) 0.2425(18) 0.0566(6) 0.061(4) Uani 0.17 1 d PU C -1
O2'W O 1.158(2) 0.258(2) 0.0198(7) 0.073(5) Uani 0.17 1 d PU D -2
O5W O 0.8259(4) 0.3956(4) 0.2500 0.0620(11) Uani 1 2 d SU . .
H5A H 0.7611 0.3135 0.2500 0.074 Uiso 1 2 d SR . .
H5B H 0.8969 0.4203 0.2347 0.074 Uiso 0.50 1 d PR . .

loop_
_atom_site_aniso_label
_atom_site_aniso_U_11
_atom_site_aniso_U_22
_atom_site_aniso_U_33
_atom_site_aniso_U_23
_atom_site_aniso_U_13
_atom_site_aniso_U_12
C3 0.072(3) 0.071(3) 0.068(3) -0.0043(19) 0.0047(19) 0.054(2)
C4 0.065(2) 0.063(2) 0.065(2) -0.0064(18) -0.0025(18) 0.051(2)
C5 0.050(2) 0.079(3) 0.070(2) -0.002(2) 0.0005(18) 0.045(2)
C6 0.070(3) 0.0430(19) 0.071(2) -0.0043(17) -0.005(2) 0.0367(19)
N1 0.055(2) 0.055(2) 0.040(2) 0.000 0.000 0.0277(10)
N2 0.061(2) 0.0606(19) 0.0456(17) -0.0054(14) 0.0019(14) 0.0404(17)
C1 0.077(4) 0.067(4) 0.043(3) -0.009(2) -0.002(2) 0.037(3)
C2 0.086(3) 0.078(3) 0.045(2) -0.0103(18) 0.0049(19) 0.051(3)
C1' 0.080(16) 0.075(15) 0.026(8) -0.016(8) 0.003(8) 0.045(13)
C2' 0.086(3) 0.078(3) 0.045(2) -0.0103(18) 0.0049(19) 0.051(3)
P1 0.0556(8) 0.0946(11) 0.0704(10) 0.0028(6) 0.0027(5) 0.0333(7)
O1 0.063(2) 0.069(2) 0.102(3) -0.0074(18) 0.0168(18) 0.0150(17)
O2 0.0596(18) 0.0651(18) 0.0708(19) -0.0021(14) -0.0069(14) 0.0330(14)
O3 0.0572(19) 0.085(2) 0.107(3) 0.007(2) 0.0105(18) 0.0324(17)
O4 0.087(3) 0.193(6) 0.102(3) -0.029(3) -0.022(2) 0.079(4)
O1W 0.129(6) 0.129(6) 0.106(8) 0.000 0.000 0.065(3)
O3W 0.102(7) 0.133(8) 0.089(6) 0.014(6) 0.021(5) 0.072(6)
O4W 0.217(7) 0.215(7) 0.109(4) 0.009(5) -0.004(5) 0.078(6)
O2W 0.046(7) 0.067(8) 0.062(7) -0.019(6) -0.001(6) 0.023(6)
O2'W 0.071(8) 0.090(9) 0.076(8) 0.003(7) -0.020(6) 0.056(7)
O5W 0.053(2) 0.056(2) 0.075(2) 0.000 0.000 0.0254(17)

loop_
_atom_type_symbol
_atom_type_description
_atom_type_scat_dispersion_real
_atom_type_scat_dispersion_imag
_atom_type_scat_source
C C 0.0181 0.0091 'International Tables Vol C Tables 4.2.6.8 and 6.1.1.4'
H H 0.0000 0.0000 'International Tables Vol C Tables 4.2.6.8 and 6.1.1.4'
O O 0.0492 0.0322 'International Tables Vol C Tables 4.2.6.8 and 6.1.1.4'
P P 0.2955 0.4335 'International Tables Vol C Tables 4.2.6.8 and 6.1.1.4'
N N 0.0311 0.0180 'International Tables Vol C Tables 4.2.6.8 and 6.1.1.4'

loop_
_geom_angle_atom_site_label_1
_geom_angle_atom_site_label_2
_geom_angle_atom_site_label_3
_geom_angle
_geom_angle_site_symmetry_1
_geom_angle_site_symmetry_3
N2 C3 C4 111.0(3) . .
N2 C3 H3A 109.4 . .
C4 C3 H3A 109.4 . .
N2 C3 H3B 109.4 . .
C4 C3 H3B 109.4 . .
H3A C3 H3B 108.0 . .
C5 C4 C6 118.7(4) . .
C5 C4 C3 121.2(4) . .
C6 C4 C3 120.2(4) . .
C4 C5 C5 120.6(3) . 10_556
C4 C5 H5 119.7 . .
C5 C5 H5 119.7 10_556 .
C6 C6 C4 120.7(3) 10_556 .
C6 C6 H6 119.6 10_556 .
C4 C6 H6 119.6 . .
C1 N1 C1 108.7(3) . 2_655
C1 N1 C1 108.7(3) . 3_665
C1 N1 C1 108.7(3) 2_655 3_665
C1 N1 C1' 48.9(9) . .
C1 N1 C1' 63.3(9) 2_655 .
C1 N1 C1' 139.7(8) 3_665 .
C1 N1 C1' 63.3(9) . 3_665
C1 N1 C1' 139.7(8) 2_655 3_665
C1 N1 C1' 48.9(9) 3_665 3_665
C1' N1 C1' 109.6(7) . 3_665
C1 N1 C1' 139.7(8) . 2_655
C1 N1 C1' 48.9(9) 2_655 2_655
C1 N1 C1' 63.3(9) 3_665 2_655
C1' N1 C1' 109.6(7) . 2_655
C1' N1 C1' 109.6(7) 3_665 2_655
C3 N2 C2 112.0(3) . .
C3 N2 H2A 109.2 . .
C2 N2 H2A 109.2 . .
C3 N2 H2B 109.2 . .
C2 N2 H2B 109.2 . .
H2A N2 H2B 107.9 . .
N1 C1 C2 115.0(4) . .
N1 C1 H1A 108.5 . .
C2 C1 H1A 108.5 . .
N1 C1 H1B 108.5 . .
C2 C1 H1B 108.5 . .
H1A C1 H1B 107.5 . .
N2 C2 C1 112.7(3) . .
N2 C2 H2C 109.1 . .
C1 C2 H2C 109.1 . .
N2 C2 H2D 109.1 . .
C1 C2 H2D 109.1 . .
H2C C2 H2D 107.8 . .
N1 C1' H1'A 108.6 . .
N1 C1' H1'B 108.6 . .
H1'A C1' H1'B 107.6 . .
O1 P1 O3 110.6(2) . .
O1 P1 O2 111.6(2) . .
O3 P1 O2 107.8(2) . .
O1 P1 O4 112.3(3) . .
O3 P1 O4 107.0(3) . .
O2 P1 O4 107.4(3) . .
P1 O3 H3E 109.5 . .
P1 O4 H4E 124.8 . .
H3D O3W H3C 109.1 . .
H4A O4W H4B 108.1 . .
H5A O5W H5B 121.3 . .

loop_
_geom_bond_atom_site_label_1
_geom_bond_atom_site_label_2
_geom_bond_distance
_geom_bond_site_symmetry_2
C3 N2 1.499(5) .
C3 C4 1.508(6) .
C3 H3A 0.9900 .
C3 H3B 0.9900 .
C4 C5 1.389(7) .
C4 C6 1.398(7) .
C5 C5 1.394(10) 10_556
C5 H5 0.9500 .
C6 C6 1.379(9) 10_556
C6 H6 0.9500 .
N1 C1 1.482(6) .
N1 C1 1.482(6) 2_655
N1 C1 1.482(6) 3_665
N1 C1' 1.50(2) .
N1 C1' 1.50(2) 3_665
N1 C1' 1.50(2) 2_655
N2 C2 1.511(5) .
N2 H2A 0.9200 .
N2 H2B 0.9200 .
C1 C2 1.517(8) .
C1 H1A 0.9900 .
C1 H1B 0.9900 .
C2 H2C 0.9900 .
C2 H2D 0.9900 .
C1' H1'A 0.9900 .
C1' H1'B 0.9900 .
P1 O1 1.519(5) .
P1 O3 1.551(5) .
P1 O2 1.567(4) .
P1 O4 1.595(5) .
O3 H3E 0.8400 .
O4 H4E 0.8924 .
O1W H1C 0.8480 .
O3W H3D 0.8520 .
O3W H3C 0.8528 .
O4W H4A 0.8602 .
O4W H4B 0.8529 .
O5W H5A 0.8601 .
O5W H5B 0.8601 .

loop_
_geom_hbond_atom_site_label_D
_geom_hbond_atom_site_label_H
_geom_hbond_atom_site_label_A
_geom_hbond_distance_DH
_geom_hbond_distance_HA
_geom_hbond_distance_DA
_geom_hbond_angle_DHA
_geom_hbond_site_symmetry_A
N2 H2A O2 0.92 1.86 2.775(5) 171.1 .
N2 H2B O2 0.92 1.88 2.802(5) 177.5 3_665
O3 H3E O1 0.84 1.75 2.569(5) 166.5 2_755
O4 H4E O4 0.89 2.05 2.832(10) 146.5 2_755
O3W H3D O4W 0.85 2.06 2.91(2) 171.5 .
O3W H3D O3W 0.85 2.33 2.78(3) 113.5 7_765
O4W H4A O1 0.86 1.79 2.633(9) 167.0 .
O4W H4B O3W 0.85 1.73 2.311(17) 123.4 7_765
O5W H5A O5W 0.86 1.97 2.764(8) 153.2 3_665
O5W H5B O2 0.86 2.09 2.762(4) 134.0 .

loop_
_geom_torsion_atom_site_label_1
_geom_torsion_atom_site_label_2
_geom_torsion_atom_site_label_3
_geom_torsion_atom_site_label_4
_geom_torsion
_geom_torsion_site_symmetry_1
_geom_torsion_site_symmetry_4
N2 C3 C4 C5 -93.9(5) . .
N2 C3 C4 C6 86.0(5) . .
C6 C4 C5 C5 -1.6(4) . 10_556
C3 C4 C5 C5 178.3(2) . 10_556
C5 C4 C6 C6 1.6(4) . 10_556
C3 C4 C6 C6 -178.3(2) . 10_556
C4 C3 N2 C2 178.4(4) . .
C1 N1 C1 C2 67.1(7) 2_655 .
C1 N1 C1 C2 -174.7(4) 3_665 .
C1' N1 C1 C2 44.8(10) . .
C1' N1 C1 C2 -155.9(9) 3_665 .
C1' N1 C1 C2 114.8(15) 2_655 .
C3 N2 C2 C1 156.2(4) . .
N1 C1 C2 N2 56.1(6) . .
